data_1515524
loop_
_publ_author_name
'Johnson, Magnus T.'
'Marthinus Janse van Rensburg, J.'
'Axelsson, Martin'
'Ahlquist, M\%arten S. G.'
'Wendt, Ola F.'

_publ_section_title
;
 Reactivity of NHC Au(i)--C \s-bonds with electrophiles. An investigation
 of their possible involvement in catalytic C--C bond formation
;
_journal_issue 12
_journal_name_full 'Chemical Science'
_journal_page_first 2373
_journal_paper_doi 10.1039/c1sc00428j
_journal_volume 2
_journal_year 2011
_chemical_formula_sum 'C27 H30 Au I N2'
_chemical_formula_weight 706.40
_chemical_name_systematic
;
?
;
_space_group_IT_number 14
_symmetry_cell_setting monoclinic
_symmetry_space_group_name_Hall '-P 2ybc'
_symmetry_space_group_name_H-M 'P 1 21/c 1'
_atom_sites_solution_hydrogens geom
_atom_sites_solution_primary direct
_atom_sites_solution_secondary difmap
_audit_creation_method SHELXL-97
_cell_angle_alpha 90.00
_cell_angle_beta 94.1810(18)
_cell_angle_gamma 90.00
_cell_formula_units_Z 4
_cell_length_a 9.1235(14)
_cell_length_b 7.999(2)
_cell_length_c 34.742(12)
_cell_measurement_temperature 116
_cell_measurement_theta_max 33.0741
_cell_measurement_theta_min 2.5423
_cell_volume 2528.7(11)
_computing_cell_refinement
;
CrysAlis RED, Oxford Diffraction Ltd.,
Version 1.171.31.5 (release 28-08-2006 CrysAlis171 .NET)
(compiled Aug 28 2006,13:05:05)
;
_computing_data_collection
;
CrysAlis CCD, Oxford Diffraction Ltd.,
Version 1.171.31.5 (release 28-08-2006 CrysAlis171 .NET)
(compiled Aug 28 2006,13:05:05)
;
_computing_data_reduction
;
CrysAlis RED, Oxford Diffraction Ltd.,
Version 1.171.31.5 (release 28-08-2006 CrysAlis171 .NET)
(compiled Aug 28 2006,13:05:05)
;
_computing_structure_refinement 'SHELXL-97 (Sheldrick, 2008)'
_computing_structure_solution
;
A. Altomare, M. C. Burla, M. Camalli, G. L. Cascarano, C. Giacovazzo, A.
Guagliardi, A. G. G. Moliterni, G. Polidori, R. Spagna: SIR97: a new tool for
crystal structure determination and refinement; J. Appl. Crystallogr. 1999,
32, 115-119.
;
_diffrn_ambient_temperature 116
_diffrn_detector_area_resol_mean 16.1829
_diffrn_measured_fraction_theta_full 0.999
_diffrn_measured_fraction_theta_max 0.910
_diffrn_measurement_device_type 'Xcalibur, Sapphire3'
_diffrn_measurement_method '\w scans'
_diffrn_radiation_monochromator graphite
_diffrn_radiation_source 'Enhance (Mo) X-ray Source'
_diffrn_radiation_type MoK\a
_diffrn_radiation_wavelength 0.71069
_diffrn_reflns_av_R_equivalents 0.0797
_diffrn_reflns_av_sigmaI/netI 0.1012
_diffrn_reflns_limit_h_max 13
_diffrn_reflns_limit_h_min -11
_diffrn_reflns_limit_k_max 11
_diffrn_reflns_limit_k_min -11
_diffrn_reflns_limit_l_max 52
_diffrn_reflns_limit_l_min -51
_diffrn_reflns_number 23826
_diffrn_reflns_theta_full 27.00
_diffrn_reflns_theta_max 33.29
_diffrn_reflns_theta_min 2.60
_exptl_absorpt_coefficient_mu 7.055
_exptl_absorpt_correction_T_max 1.00000
_exptl_absorpt_correction_T_min 0.31437
_exptl_absorpt_correction_type multi-scan
_exptl_crystal_colour colourless
_exptl_crystal_density_diffrn 1.856
_exptl_crystal_density_method 'not measured'
_exptl_crystal_description block
_exptl_crystal_F_000 1352
_exptl_crystal_size_max 0.25
_exptl_crystal_size_mid 0.20
_exptl_crystal_size_min 0.15
_refine_diff_density_max 4.178
_refine_diff_density_min -6.675
_refine_diff_density_rms 0.399
_refine_ls_extinction_method none
_refine_ls_goodness_of_fit_ref 1.206
_refine_ls_hydrogen_treatment constr
_refine_ls_matrix_type full
_refine_ls_number_parameters 244
_refine_ls_number_reflns 8886
_refine_ls_number_restraints 0
_refine_ls_restrained_S_all 1.206
_refine_ls_R_factor_all 0.1467
_refine_ls_R_factor_gt 0.1069
_refine_ls_shift/su_max 0.052
_refine_ls_shift/su_mean 0.002
_refine_ls_structure_factor_coef Fsqd
_refine_ls_weighting_details 'calc w=1/[\s^2^(Fo^2^)+(0.0002P)^2^+199.8115P] where P=(Fo^2^+2Fc^2^)/3'
_refine_ls_weighting_scheme calc
_refine_ls_wR_factor_gt 0.2494
_refine_ls_wR_factor_ref 0.2665
_reflns_number_gt 5887
_reflns_number_total 8886
_reflns_threshold_expression >2\s(I)
_cod_data_source_file c1sc00428j.txt
_cod_data_source_block compound5
_cod_original_sg_symbol_H-M P2(1)/c
_cod_database_code 1515524

loop_
_symmetry_equiv_pos_as_xyz
'x, y, z'
'-x, y+1/2, -z+1/2'
'-x, -y, -z'
'x, -y-1/2, z-1/2'

loop_
_atom_site_label
_atom_site_type_symbol
_atom_site_fract_x
_atom_site_fract_y
_atom_site_fract_z
_atom_site_U_iso_or_equiv
_atom_site_adp_type
_atom_site_occupancy
_atom_site_symmetry_multiplicity
_atom_site_calc_flag
_atom_site_refinement_flags
Au1 Au 0.03127(7) -0.10716(8) 0.39168(2) 0.02609(16) Uani 1 1 d .
I2 I -0.22672(12) -0.22618(16) 0.38653(4) 0.0340(3) Uani 1 1 d .
N1 N 0.3049(14) 0.0663(18) 0.3701(3) 0.022(2) Uani 1 1 d .
C1 C 0.2346(18) -0.013(2) 0.3961(5) 0.029(2) Uani 1 1 d .
C24 C 0.547(2) 0.200(3) 0.2788(5) 0.037(3) Uani 1 1 d .
H24 H 0.4813 0.1522 0.2602 0.044 Uiso 1 1 calc R
C9 C 0.1779(17) 0.254(2) 0.3254(4) 0.022(2) Uani 1 1 d .
C4 C 0.2445(17) 0.098(2) 0.3338(5) 0.027(2) Uani 1 1 d .
C6 C 0.1997(18) 0.013(2) 0.2685(5) 0.026(3) Uani 1 1 d .
H6 H 0.2039 -0.0670 0.2492 0.031 Uiso 1 1 calc R
C13 C 0.2953(18) -0.093(2) 0.4618(5) 0.029(4) Uani 1 1 d .
C11 C 0.327(2) -0.185(2) 0.3151(6) 0.039(3) Uani 1 1 d .
H11A H 0.3592 -0.1849 0.3420 0.059 Uiso 1 1 calc R
H11B H 0.4106 -0.2009 0.3001 0.059 Uiso 1 1 calc R
H11C H 0.2583 -0.2743 0.3098 0.059 Uiso 1 1 calc R
C15 C 0.287(2) -0.331(2) 0.5013(6) 0.036(4) Uani 1 1 d .
H15 H 0.3076 -0.4434 0.5061 0.044 Uiso 1 1 calc R
C22 C 0.617(2) 0.427(2) 0.3188(7) 0.044(5) Uani 1 1 d .
H22 H 0.6000 0.5337 0.3280 0.053 Uiso 1 1 calc R
C26 C 0.768(2) 0.185(3) 0.3185(7) 0.044(5) Uani 1 1 d .
H26 H 0.8522 0.1274 0.3277 0.053 Uiso 1 1 calc R
C17 C 0.194(2) -0.073(2) 0.5213(6) 0.034(3) Uani 1 1 d .
H17 H 0.1498 -0.0102 0.5398 0.041 Uiso 1 1 calc R
C21 C 0.394(3) -0.362(3) 0.4379(7) 0.048(5) Uani 1 1 d .
H21A H 0.4047 -0.4753 0.4468 0.072 Uiso 1 1 calc R
H21B H 0.4882 -0.3168 0.4333 0.072 Uiso 1 1 calc R
H21C H 0.3315 -0.3599 0.4143 0.072 Uiso 1 1 calc R
C3 C 0.4446(18) 0.112(2) 0.3848(5) 0.029(2) Uani 1 1 d .
H3 H 0.5149 0.1685 0.3717 0.034 Uiso 1 1 calc R
C25 C 0.671(2) 0.113(3) 0.2916(6) 0.041(4) Uani 1 1 d .
H25 H 0.6884 0.0071 0.2822 0.049 Uiso 1 1 calc R
C7 C 0.1356(18) 0.167(2) 0.2597(5) 0.029(3) Uani 1 1 d .
C20 C 0.181(3) -0.319(3) 0.5641(7) 0.058(7) Uani 1 1 d .
H20A H 0.2073 -0.4349 0.5638 0.087 Uiso 1 1 calc R
H20B H 0.0773 -0.3083 0.5665 0.087 Uiso 1 1 calc R
H20C H 0.2336 -0.2651 0.5857 0.087 Uiso 1 1 calc R
C5 C 0.2558(17) -0.023(2) 0.3046(5) 0.027(2) Uani 1 1 d .
C27 C 0.742(2) 0.342(3) 0.3316(5) 0.037(3) Uani 1 1 d .
H27 H 0.8097 0.3924 0.3493 0.044 Uiso 1 1 calc R
C18 C 0.2311(19) 0.004(2) 0.4884(6) 0.031(4) Uani 1 1 d .
C10 C 0.168(2) 0.381(2) 0.3554(6) 0.039(3) Uani 1 1 d .
H10A H 0.2087 0.3378 0.3797 0.059 Uiso 1 1 calc R
H10B H 0.0664 0.4096 0.3576 0.059 Uiso 1 1 calc R
H10C H 0.2212 0.4787 0.3487 0.059 Uiso 1 1 calc R
C19 C 0.203(3) 0.185(3) 0.4824(6) 0.044(5) Uani 1 1 d .
H19A H 0.1570 0.2299 0.5043 0.066 Uiso 1 1 calc R
H19B H 0.1389 0.2013 0.4595 0.066 Uiso 1 1 calc R
H19C H 0.2941 0.2423 0.4797 0.066 Uiso 1 1 calc R
N2 N 0.3280(15) -0.0183(18) 0.4262(4) 0.028(3) Uani 1 1 d .
C12 C 0.079(2) 0.205(3) 0.2197(6) 0.039(4) Uani 1 1 d .
H12A H 0.0935 0.1095 0.2036 0.059 Uiso 1 1 calc R
H12B H 0.1308 0.2991 0.2103 0.059 Uiso 1 1 calc R
H12C H -0.0239 0.2302 0.2192 0.059 Uiso 1 1 calc R
C14 C 0.326(2) -0.260(2) 0.4676(6) 0.033(4) Uani 1 1 d .
C8 C 0.1277(17) 0.282(2) 0.2881(6) 0.031(4) Uani 1 1 d .
H8 H 0.0859 0.3856 0.2818 0.037 Uiso 1 1 calc R
C2 C 0.4583(18) 0.060(2) 0.4208(5) 0.032(4) Uani 1 1 d .
H2 H 0.5387 0.0726 0.4386 0.038 Uiso 1 1 calc R
C23 C 0.5186(19) 0.354(2) 0.2929(6) 0.035(4) Uani 1 1 d .
H23 H 0.4321 0.4095 0.2849 0.042 Uiso 1 1 calc R
C16 C 0.220(2) -0.239(2) 0.5280(6) 0.034(3) Uani 1 1 d .

loop_
_atom_site_aniso_label
_atom_site_aniso_U_11
_atom_site_aniso_U_22
_atom_site_aniso_U_33
_atom_site_aniso_U_23
_atom_site_aniso_U_13
_atom_site_aniso_U_12
Au1 0.0210(3) 0.0237(3) 0.0332(3) 0.0000(3) -0.0004(2) -0.0040(2)
I2 0.0256(5) 0.0362(6) 0.0400(7) -0.0039(5) 0.0005(4) -0.0102(4)
N1 0.027(5) 0.033(5) 0.007(4) 0.004(4) 0.001(3) -0.003(4)
C1 0.028(5) 0.033(6) 0.024(6) 0.001(5) -0.005(4) -0.002(5)
C24 0.037(7) 0.046(8) 0.027(6) 0.003(6) -0.003(5) -0.014(6)
C9 0.027(5) 0.033(5) 0.007(4) 0.004(4) 0.001(3) -0.003(4)
C4 0.022(5) 0.025(5) 0.033(6) 0.008(5) -0.001(4) 0.001(4)
C6 0.028(8) 0.031(8) 0.017(7) 0.001(6) -0.005(6) -0.004(6)
C13 0.024(7) 0.023(7) 0.040(10) 0.002(7) -0.008(6) -0.006(6)
C11 0.045(8) 0.033(7) 0.040(8) 0.000(6) -0.003(6) 0.008(6)
C15 0.040(10) 0.024(8) 0.045(12) 0.011(8) 0.000(8) -0.002(7)
C22 0.035(10) 0.026(9) 0.071(16) 0.008(9) 0.006(10) -0.008(7)
C26 0.028(9) 0.051(12) 0.054(13) 0.024(11) 0.010(9) 0.002(8)
C17 0.037(6) 0.031(6) 0.032(7) 0.003(5) -0.008(5) -0.005(5)
C21 0.064(14) 0.033(11) 0.049(13) -0.005(9) 0.012(11) 0.002(10)
C3 0.028(5) 0.033(6) 0.024(6) 0.001(5) -0.005(4) -0.002(5)
C25 0.040(10) 0.032(9) 0.050(12) -0.002(9) 0.003(9) -0.009(8)
C7 0.024(7) 0.031(8) 0.030(9) 0.009(7) -0.007(6) -0.003(6)
C20 0.065(15) 0.062(15) 0.047(14) 0.035(12) 0.005(11) 0.001(12)
C5 0.022(5) 0.025(5) 0.033(6) 0.008(5) -0.001(4) 0.001(4)
C27 0.037(7) 0.046(8) 0.027(6) 0.003(6) -0.003(5) -0.014(6)
C18 0.029(8) 0.026(8) 0.038(10) 0.002(7) -0.007(7) -0.004(7)
C10 0.045(8) 0.033(7) 0.040(8) 0.000(6) -0.003(6) 0.008(6)
C19 0.061(14) 0.034(10) 0.036(11) -0.007(9) 0.007(10) -0.001(9)
N2 0.025(7) 0.029(7) 0.029(8) 0.003(6) -0.002(5) -0.003(5)
C12 0.041(10) 0.036(10) 0.040(11) 0.013(9) -0.008(8) 0.004(8)
C14 0.031(9) 0.029(9) 0.040(11) 0.004(8) -0.003(7) -0.004(7)
C8 0.021(7) 0.025(8) 0.046(11) -0.002(8) -0.002(7) 0.000(6)
C2 0.021(7) 0.042(10) 0.032(9) 0.012(8) -0.004(6) -0.009(7)
C23 0.025(8) 0.041(10) 0.040(11) 0.009(8) 0.006(7) -0.005(7)
C16 0.037(6) 0.031(6) 0.032(7) 0.003(5) -0.008(5) -0.005(5)

loop_
_atom_type_symbol
_atom_type_description
_atom_type_scat_dispersion_real
_atom_type_scat_dispersion_imag
_atom_type_scat_source
C C 0.0033 0.0016 'International Tables Vol C Tables 4.2.6.8 and 6.1.1.4'
H H 0.0000 0.0000 'International Tables Vol C Tables 4.2.6.8 and 6.1.1.4'
N N 0.0061 0.0033 'International Tables Vol C Tables 4.2.6.8 and 6.1.1.4'
I I -0.4742 1.8119 'International Tables Vol C Tables 4.2.6.8 and 6.1.1.4'
Au Au -2.0133 8.8022 'International Tables Vol C Tables 4.2.6.8 and 6.1.1.4'

loop_
_geom_angle_atom_site_label_1
_geom_angle_atom_site_label_2
_geom_angle_atom_site_label_3
_geom_angle
C1 Au1 I2 179.6(5)
C1 N1 C4 122.9(14)
C1 N1 C3 110.9(13)
C4 N1 C3 126.1(14)
N2 C1 N1 104.2(15)
N2 C1 Au1 126.9(13)
N1 C1 Au1 128.9(12)
C23 C24 C25 120.9(18)
C23 C24 H24 119.6
C25 C24 H24 119.6
C8 C9 C4 117.1(15)
C8 C9 C10 121.7(16)
C4 C9 C10 121.1(15)
N1 C4 C5 119.4(15)
N1 C4 C9 119.8(16)
C5 C4 C9 120.8(15)
C5 C6 C7 121.1(16)
C5 C6 H6 119.4
C7 C6 H6 119.4
C18 C13 C14 122.9(18)
C18 C13 N2 118.5(16)
C14 C13 N2 118.6(17)
C5 C11 H11A 109.5
C5 C11 H11B 109.5
H11A C11 H11B 109.5
C5 C11 H11C 109.5
H11A C11 H11C 109.5
H11B C11 H11C 109.5
C16 C15 C14 120.9(18)
C16 C15 H15 119.6
C14 C15 H15 119.6
C23 C22 C27 120(2)
C23 C22 H22 120.0
C27 C22 H22 120.0
C25 C26 C27 119.5(19)
C25 C26 H26 120.2
C27 C26 H26 120.2
C18 C17 C16 122(2)
C18 C17 H17 118.9
C16 C17 H17 118.9
C14 C21 H21A 109.5
C14 C21 H21B 109.5
H21A C21 H21B 109.5
C14 C21 H21C 109.5
H21A C21 H21C 109.5
H21B C21 H21C 109.5
C2 C3 N1 106.7(15)
C2 C3 H3 126.7
N1 C3 H3 126.7
C24 C25 C26 119(2)
C24 C25 H25 120.3
C26 C25 H25 120.3
C8 C7 C6 119.1(16)
C8 C7 C12 120.9(17)
C6 C7 C12 120.0(17)
C16 C20 H20A 109.5
C16 C20 H20B 109.5
H20A C20 H20B 109.5
C16 C20 H20C 109.5
H20A C20 H20C 109.5
H20B C20 H20C 109.5
C6 C5 C4 118.7(15)
C6 C5 C11 122.8(17)
C4 C5 C11 118.5(16)
C26 C27 C22 120.6(19)
C26 C27 H27 119.7
C22 C27 H27 119.7
C13 C18 C17 117.0(17)
C13 C18 C19 122.5(18)
C17 C18 C19 120.5(19)
C9 C10 H10A 109.5
C9 C10 H10B 109.5
H10A C10 H10B 109.5
C9 C10 H10C 109.5
H10A C10 H10C 109.5
H10B C10 H10C 109.5
C18 C19 H19A 109.5
C18 C19 H19B 109.5
H19A C19 H19B 109.5
C18 C19 H19C 109.5
H19A C19 H19C 109.5
H19B C19 H19C 109.5
C1 N2 C2 113.5(15)
C1 N2 C13 123.1(14)
C2 N2 C13 123.3(14)
C7 C12 H12A 109.5
C7 C12 H12B 109.5
H12A C12 H12B 109.5
C7 C12 H12C 109.5
H12A C12 H12C 109.5
H12B C12 H12C 109.5
C15 C14 C13 117.7(19)
C15 C14 C21 120.9(18)
C13 C14 C21 121.4(18)
C7 C8 C9 123.2(17)
C7 C8 H8 118.4
C9 C8 H8 118.4
C3 C2 N2 104.6(15)
C3 C2 H2 127.7
N2 C2 H2 127.7
C22 C23 C24 119.6(19)
C22 C23 H23 120.2
C24 C23 H23 120.2
C17 C16 C15 119.3(19)
C17 C16 C20 121(2)
C15 C16 C20 119.4(19)

loop_
_geom_bond_atom_site_label_1
_geom_bond_atom_site_label_2
_geom_bond_distance
Au1 C1 1.999(17)
Au1 I2 2.5332(13)
N1 C1 1.31(2)
N1 C4 1.36(2)
N1 C3 1.39(2)
C1 N2 1.30(2)
C24 C23 1.36(3)
C24 C25 1.37(3)
C24 H24 0.9300
C9 C8 1.36(2)
C9 C4 1.40(2)
C9 C10 1.47(2)
C4 C5 1.41(3)
C6 C5 1.35(2)
C6 C7 1.39(2)
C6 H6 0.9300
C13 C18 1.37(3)
C13 C14 1.38(2)
C13 N2 1.43(2)
C11 C5 1.49(2)
C11 H11A 0.9600
C11 H11B 0.9600
C11 H11C 0.9600
C15 C16 1.37(3)
C15 C14 1.37(3)
C15 H15 0.9300
C22 C23 1.36(3)
C22 C27 1.37(3)
C22 H22 0.9300
C26 C25 1.37(3)
C26 C27 1.36(3)
C26 H26 0.9300
C17 C18 1.36(3)
C17 C16 1.36(3)
C17 H17 0.9300
C21 C14 1.49(3)
C21 H21A 0.9600
C21 H21B 0.9600
C21 H21C 0.9600
C3 C2 1.32(2)
C3 H3 0.9300
C25 H25 0.9300
C7 C8 1.35(3)
C7 C12 1.48(2)
C20 C16 1.48(3)
C20 H20A 0.9600
C20 H20B 0.9600
C20 H20C 0.9600
C27 H27 0.9300
C18 C19 1.49(3)
C10 H10A 0.9600
C10 H10B 0.9600
C10 H10C 0.9600
C19 H19A 0.9600
C19 H19B 0.9600
C19 H19C 0.9600
N2 C2 1.37(2)
C12 H12A 0.9600
C12 H12B 0.9600
C12 H12C 0.9600
C8 H8 0.9300
C2 H2 0.9300
C23 H23 0.9300

loop_
_geom_torsion_atom_site_label_1
_geom_torsion_atom_site_label_2
_geom_torsion_atom_site_label_3
_geom_torsion_atom_site_label_4
_geom_torsion
C4 N1 C1 N2 179.8(15)
C3 N1 C1 N2 -1(2)
C4 N1 C1 Au1 0(3)
C3 N1 C1 Au1 179.9(14)
I2 Au1 C1 N2 39(84)
I2 Au1 C1 N1 -142(82)
C1 N1 C4 C5 -87(2)
C3 N1 C4 C5 93(2)
C1 N1 C4 C9 96(2)
C3 N1 C4 C9 -84(2)
C8 C9 C4 N1 176.0(15)
C10 C9 C4 N1 -2(2)
C8 C9 C4 C5 -1(2)
C10 C9 C4 C5 -179.0(16)
C1 N1 C3 C2 0(2)
C4 N1 C3 C2 179.2(17)
C23 C24 C25 C26 -1(3)
C27 C26 C25 C24 -1(3)
C5 C6 C7 C8 -1(3)
C5 C6 C7 C12 178.2(17)
C7 C6 C5 C4 2(2)
C7 C6 C5 C11 -179.0(17)
N1 C4 C5 C6 -177.8(15)
C9 C4 C5 C6 -1(2)
N1 C4 C5 C11 3(2)
C9 C4 C5 C11 180.0(16)
C25 C26 C27 C22 2(3)
C23 C22 C27 C26 0(3)
C14 C13 C18 C17 -1(3)
N2 C13 C18 C17 176.6(15)
C14 C13 C18 C19 178.1(18)
N2 C13 C18 C19 -4(3)
C16 C17 C18 C13 0(3)
C16 C17 C18 C19 -179.2(18)
N1 C1 N2 C2 1(2)
Au1 C1 N2 C2 -179.1(14)
N1 C1 N2 C13 179.1(16)
Au1 C1 N2 C13 -1(3)
C18 C13 N2 C1 -88(2)
C14 C13 N2 C1 90(2)
C18 C13 N2 C2 89(2)
C14 C13 N2 C2 -92(2)
C16 C15 C14 C13 1(3)
C16 C15 C14 C21 -177.4(19)
C18 C13 C14 C15 1(3)
N2 C13 C14 C15 -177.1(16)
C18 C13 C14 C21 179.0(18)
N2 C13 C14 C21 1(3)
C6 C7 C8 C9 -1(3)
C12 C7 C8 C9 179.9(16)
C4 C9 C8 C7 2(2)
C10 C9 C8 C7 179.9(17)
N1 C3 C2 N2 1(2)
C1 N2 C2 C3 -2(2)
C13 N2 C2 C3 -179.3(17)
C27 C22 C23 C24 -2(3)
C25 C24 C23 C22 3(3)
C18 C17 C16 C15 1(3)
C18 C17 C16 C20 179.0(19)
C14 C15 C16 C17 -2(3)
C14 C15 C16 C20 -179.5(19)
